data_7250595
loop_
_publ_author_name
'Zhang, Zhenwei'
'Zhang, Xiaoxue'
'Wang, Hao'
'Xie, Geyao'
'Zhou, Yu'

_publ_section_title
;
 Catalytic system-controlled divergent reactions of pyrazolidinones with
 3-alkynyl-3-hydroxyisoindolinones to construct diversified
 nitrogen-containing heterocyclic scaffolds
;
_journal_issue 27
_journal_name_full 'RSC Advances'
_journal_page_first 21872
_journal_page_last 21878
_journal_paper_doi 10.1039/D5RA01992C
_journal_volume 15
_journal_year 2025
_chemical_formula_moiety '2(C27 H25 N3 O2), H2 O'
_chemical_formula_sum 'C54 H52 N6 O5'
_chemical_formula_weight 865.01
_space_group_crystal_system monoclinic
_space_group_IT_number 14
_space_group_name_Hall '-P 2ybc'
_space_group_name_H-M_alt 'P 1 21/c 1'
_atom_sites_solution_hydrogens mixed
_atom_sites_solution_primary dual
_audit_creation_date 2025-04-22
_audit_creation_method
;
Olex2 1.5
(compiled 2025.04.05 svn.rf049d14d for OlexSys, GUI svn.r7217)
;
_audit_update_record
;
2025-04-30 deposited with the CCDC.	2025-05-30 downloaded from the CCDC.
;
_cell_angle_alpha 90
_cell_angle_beta 109.3740(10)
_cell_angle_gamma 90
_cell_formula_units_Z 2
_cell_length_a 10.9888(2)
_cell_length_b 18.4115(5)
_cell_length_c 12.1884(3)
_cell_measurement_reflns_used 3758
_cell_measurement_temperature 170(2)
_cell_measurement_theta_max 74.38
_cell_measurement_theta_min 4.53
_cell_volume 2326.32(10)
_computing_cell_refinement 'SAINT V8.40A (Bruker, 2019)'
_computing_data_collection 'Bruker APEX III'
_computing_data_reduction 'SAINT V8.40A (Bruker, 2019)'
_computing_molecular_graphics 'Olex2 1.5 (Dolomanov et al., 2009)'
_computing_publication_material 'Olex2 1.5 (Dolomanov et al., 2009)'
_computing_structure_refinement 'SHELXL 2019/3 (Sheldrick, 2015)'
_computing_structure_solution 'SHELXT  (Sheldrick, 2015)'
_diffrn_ambient_temperature 170(2)
_diffrn_measured_fraction_theta_full 0.996
_diffrn_measured_fraction_theta_max 0.985
_diffrn_measurement_device_type 'D8 VENTURE'
_diffrn_measurement_method '\f and \w scans'
_diffrn_radiation_type CuK\a
_diffrn_radiation_wavelength 1.54178
_diffrn_reflns_av_R_equivalents 0.0599
_diffrn_reflns_av_unetI/netI 0.0412
_diffrn_reflns_Laue_measured_fraction_full 0.996
_diffrn_reflns_Laue_measured_fraction_max 0.985
_diffrn_reflns_limit_h_max 13
_diffrn_reflns_limit_h_min -12
_diffrn_reflns_limit_k_max 22
_diffrn_reflns_limit_k_min -23
_diffrn_reflns_limit_l_max 15
_diffrn_reflns_limit_l_min -13
_diffrn_reflns_number 22292
_diffrn_reflns_point_group_measured_fraction_full 0.996
_diffrn_reflns_point_group_measured_fraction_max 0.985
_diffrn_reflns_theta_full 67.679
_diffrn_reflns_theta_max 74.618
_diffrn_reflns_theta_min 4.265
_diffrn_source_current 1.2
_diffrn_source_power 0.06
_diffrn_source_voltage 50.0
_diffrn_standards_number 0
_exptl_absorpt_coefficient_mu 0.640
_exptl_absorpt_correction_T_max 0.9288
_exptl_absorpt_correction_T_min 0.7356
_exptl_absorpt_correction_type multi-scan
_exptl_absorpt_process_details
;
SADABS-2016/2 (Bruker,2016/2) was used for absorption correction.
wR2(int) was 0.1260 before and 0.0722 after correction.
The Ratio of minimum to maximum transmission is 0.7920.
The \l/2 correction factor is Not present.
;
_exptl_crystal_colour colourless
_exptl_crystal_colour_primary colourless
_exptl_crystal_density_diffrn 1.235
_exptl_crystal_description block
_exptl_crystal_F_000 916
_exptl_crystal_size_max 0.12
_exptl_crystal_size_mid 0.08
_exptl_crystal_size_min 0.05
_refine_diff_density_max 0.303
_refine_diff_density_min -0.328
_refine_diff_density_rms 0.070
_refine_ls_extinction_coef 0.0016(3)
_refine_ls_extinction_expression Fc^*^=kFc[1+0.001xFc^2^\l^3^/sin(2\q)]^-1/4^
_refine_ls_extinction_method 'SHELXL-2019/2 (Sheldrick 2019)'
_refine_ls_goodness_of_fit_ref 1.100
_refine_ls_hydrogen_treatment constr
_refine_ls_matrix_type full
_refine_ls_number_parameters 304
_refine_ls_number_reflns 4691
_refine_ls_number_restraints 3
_refine_ls_restrained_S_all 1.126
_refine_ls_R_factor_all 0.1082
_refine_ls_R_factor_gt 0.1021
_refine_ls_shift/su_max 0.000
_refine_ls_shift/su_mean 0.000
_refine_ls_structure_factor_coef Fsqd
_refine_ls_weighting_details 'w=1/[\s^2^(Fo^2^)+13.0500P] where P=(Fo^2^+2Fc^2^)/3'
_refine_ls_weighting_scheme calc
_refine_ls_wR_factor_gt 0.2347
_refine_ls_wR_factor_ref 0.2371
_reflns_Friedel_coverage 0.000
_reflns_number_gt 4218
_reflns_number_total 4691
_reflns_threshold_expression 'I > 2\s(I)'
_cod_data_source_file d5ra01992c4.cif
_cod_data_source_block cu_20221176_0m
_cod_database_code 7250595
_shelx_shelxl_version_number 2019/3
_shelx_space_group_comment
;
The symmetry employed for this shelxl refinement is uniquely defined
by the following loop, which should always be used as a source of
symmetry information in preference to the above space-group names.
They are only intended as comments.
;
_shelx_estimated_absorpt_t_max 0.969
_shelx_estimated_absorpt_t_min 0.927
_olex2_refinement_description
;
1. Fixed Uiso
 At 1.2 times of:
  All C(H) groups, All C(H,H) groups, All N(H) groups
 At 1.5 times of:
  All C(H,H,H) groups, All O(H,H) groups
2. Others
 Fixed Sof: O3(0.5) H3B(0.5) H3C(0.5)
3.a Free rotating group:
 O3(H3B,H3C)
3.b Secondary CH2 refined with riding coordinates:
 C23(H23A,H23B)
3.c Aromatic/amide H refined with riding coordinates:
 N3(H3), N2(H2), C18(H18), C22(H22), C3(H3A), C9(H9), C21(H21), C12(H12),
 C16(H16), C6(H6), C5(H5), C19(H19), C4(H4), C20(H20), C13(H13), C15(H15),
 C14(H14)
3.d Idealised Me refined as rotating group:
 C27(H27A,H27B,H27C), C26(H26A,H26B,H26C)
;
_olex2_submission_special_instructions 'No special instructions were received'

loop_
_space_group_symop_operation_xyz
'x, y, z'
'-x, y+1/2, -z+1/2'
'-x, -y, -z'
'x, -y-1/2, z-1/2'

loop_
_atom_site_label
_atom_site_type_symbol
_atom_site_fract_x
_atom_site_fract_y
_atom_site_fract_z
_atom_site_U_iso_or_equiv
_atom_site_adp_type
_atom_site_occupancy
_atom_site_site_symmetry_order
_atom_site_calc_flag
_atom_site_refinement_flags_posn
_atom_site_refinement_flags_adp
_atom_site_refinement_flags_occupancy
_atom_site_disorder_assembly
_atom_site_disorder_group
O1 O 1.0524(3) 0.58862(17) 1.0322(3) 0.0375(8) Uani 1 1 d . . . . .
O2 O 0.6249(3) 0.32763(19) 0.9456(4) 0.0482(10) Uani 1 1 d . . . . .
N1 N 0.8047(3) 0.63145(19) 0.7134(3) 0.0268(8) Uani 1 1 d . . . . .
N3 N 0.6703(4) 0.4338(2) 0.8668(4) 0.0330(9) Uani 1 1 d . . . . .
H3 H 0.748383 0.422394 0.867715 0.040 Uiso 1 1 calc R U . . .
N2 N 0.8907(4) 0.5525(2) 0.8728(3) 0.0310(8) Uani 1 1 d . . . . .
H2 H 0.905761 0.507988 0.900039 0.037 Uiso 1 1 calc R U . . .
C17 C 0.7210(4) 0.6476(2) 0.5972(4) 0.0294(10) Uani 1 1 d . . . . .
C23 C 0.8167(4) 0.6892(2) 0.7992(4) 0.0300(10) Uani 1 1 d . . . . .
H23A H 0.745664 0.685301 0.831943 0.036 Uiso 1 1 calc R U . . .
H23B H 0.810567 0.737241 0.761238 0.036 Uiso 1 1 calc R U . . .
C18 C 0.7492(5) 0.6185(2) 0.5026(4) 0.0349(11) Uani 1 1 d . . . . .
H18 H 0.821037 0.586862 0.516216 0.042 Uiso 1 1 calc R U . . .
C22 C 0.6171(5) 0.6952(3) 0.5747(4) 0.0346(10) Uani 1 1 d . . . . .
H22 H 0.596237 0.715855 0.637590 0.042 Uiso 1 1 calc R U . . .
C8 C 0.6104(4) 0.5003(2) 0.8255(4) 0.0311(10) Uani 1 1 d . . . . .
C10 C 0.7864(4) 0.5601(2) 0.7615(4) 0.0290(9) Uani 1 1 d . . . . .
C11 C 0.8020(4) 0.4987(2) 0.6810(4) 0.0302(10) Uani 1 1 d . . . . .
C1 C 0.5940(5) 0.3883(3) 0.9060(4) 0.0347(11) Uani 1 1 d . . . . .
C2 C 0.4720(4) 0.4287(3) 0.8882(4) 0.0313(10) Uani 1 1 d . . . . .
C25 C 0.9462(4) 0.6823(2) 0.8963(4) 0.0294(9) Uani 1 1 d . . . . .
C3 C 0.3622(4) 0.4084(3) 0.9126(4) 0.0355(11) Uani 1 1 d . . . . .
H3A H 0.356590 0.362505 0.946257 0.043 Uiso 1 1 calc R U . . .
C9 C 0.6559(4) 0.5556(2) 0.7804(4) 0.0307(10) Uani 1 1 d . . . . .
H9 H 0.601234 0.596752 0.757386 0.037 Uiso 1 1 calc R U . . .
C24 C 0.9671(4) 0.6043(2) 0.9393(4) 0.0292(9) Uani 1 1 d . . . . .
C21 C 0.5437(5) 0.7126(3) 0.4611(5) 0.0411(12) Uani 1 1 d . . . . .
H21 H 0.473382 0.745445 0.446388 0.049 Uiso 1 1 calc R U . . .
C12 C 0.6975(5) 0.4635(3) 0.6038(4) 0.0363(11) Uani 1 1 d . . . . .
H12 H 0.613043 0.473568 0.604615 0.044 Uiso 1 1 calc R U . . .
C27 C 1.0570(5) 0.7031(3) 0.8517(5) 0.0388(11) Uani 1 1 d . . . . .
H27A H 1.049201 0.675423 0.780979 0.058 Uiso 1 1 calc R U . . .
H27B H 1.139770 0.691867 0.911453 0.058 Uiso 1 1 calc R U . . .
H27C H 1.052736 0.755155 0.834233 0.058 Uiso 1 1 calc R U . . .
C7 C 0.4826(4) 0.4955(3) 0.8399(4) 0.0308(10) Uani 1 1 d . . . . .
C16 C 0.9248(5) 0.4824(3) 0.6793(5) 0.0439(13) Uani 1 1 d . . . . .
H16 H 0.997835 0.505646 0.732507 0.053 Uiso 1 1 calc R U . . .
C6 C 0.3814(4) 0.5449(3) 0.8133(4) 0.0360(11) Uani 1 1 d . . . . .
H6 H 0.386939 0.590788 0.779618 0.043 Uiso 1 1 calc R U . . .
C5 C 0.2716(5) 0.5242(3) 0.8380(5) 0.0404(12) Uani 1 1 d . . . . .
H5 H 0.201182 0.557089 0.821395 0.049 Uiso 1 1 calc R U . . .
C26 C 0.9499(5) 0.7310(3) 1.0002(5) 0.0416(12) Uani 1 1 d . . . . .
H26A H 0.932276 0.781414 0.973888 0.062 Uiso 1 1 calc R U . . .
H26B H 1.035363 0.727970 1.059807 0.062 Uiso 1 1 calc R U . . .
H26C H 0.884359 0.714616 1.033022 0.062 Uiso 1 1 calc R U . . .
C19 C 0.6755(5) 0.6347(3) 0.3909(5) 0.0414(12) Uani 1 1 d . . . . .
H19 H 0.694821 0.613052 0.327899 0.050 Uiso 1 1 calc R U . . .
C4 C 0.2615(5) 0.4571(3) 0.8861(4) 0.0398(12) Uani 1 1 d . . . . .
H4 H 0.184522 0.444716 0.900868 0.048 Uiso 1 1 calc R U . . .
C20 C 0.5736(5) 0.6820(3) 0.3692(5) 0.0430(12) Uani 1 1 d . . . . .
H20 H 0.523684 0.693717 0.291390 0.052 Uiso 1 1 calc R U . . .
C13 C 0.7148(6) 0.4135(3) 0.5250(5) 0.0467(13) Uani 1 1 d . . . . .
H13 H 0.642104 0.389694 0.472279 0.056 Uiso 1 1 calc R U . . .
C15 C 0.9414(6) 0.4323(3) 0.5999(5) 0.0507(14) Uani 1 1 d . . . . .
H15 H 1.025664 0.421597 0.599038 0.061 Uiso 1 1 calc R U . . .
C14 C 0.8363(6) 0.3981(3) 0.5228(5) 0.0502(14) Uani 1 1 d . . . . .
H14 H 0.847605 0.364054 0.468364 0.060 Uiso 1 1 calc R U . . .
O3 O 0.3011(12) 0.7184(6) 0.6974(9) 0.080(3) Uani 0.5 1 d G . P . .
H3B H 0.342965 0.751876 0.674317 0.120 Uiso 0.5 1 d G U P . .
H3C H 0.273067 0.736114 0.750806 0.120 Uiso 0.5 1 d G U P . .

loop_
_atom_site_aniso_label
_atom_site_aniso_U_11
_atom_site_aniso_U_22
_atom_site_aniso_U_33
_atom_site_aniso_U_23
_atom_site_aniso_U_13
_atom_site_aniso_U_12
O1 0.0360(18) 0.0299(17) 0.045(2) 0.0029(15) 0.0115(15) -0.0019(14)
O2 0.043(2) 0.0334(19) 0.076(3) 0.0114(19) 0.029(2) 0.0001(16)
N1 0.0313(19) 0.0229(17) 0.0306(19) -0.0013(15) 0.0161(16) -0.0017(14)
N3 0.0303(19) 0.0303(19) 0.047(2) -0.0001(18) 0.0246(18) -0.0020(16)
N2 0.0308(19) 0.0243(18) 0.041(2) 0.0027(16) 0.0163(17) -0.0016(15)
C17 0.033(2) 0.024(2) 0.038(2) -0.0006(18) 0.020(2) -0.0046(17)
C23 0.033(2) 0.024(2) 0.035(2) -0.0029(18) 0.0159(19) 0.0008(18)
C18 0.041(3) 0.033(2) 0.040(3) -0.003(2) 0.026(2) -0.003(2)
C22 0.038(3) 0.031(2) 0.041(3) -0.003(2) 0.021(2) 0.002(2)
C8 0.030(2) 0.032(2) 0.038(2) -0.002(2) 0.0203(19) -0.0007(18)
C10 0.029(2) 0.025(2) 0.039(2) 0.0010(19) 0.0189(19) -0.0001(17)
C11 0.036(2) 0.022(2) 0.040(3) -0.0004(18) 0.023(2) -0.0026(18)
C1 0.034(2) 0.033(2) 0.043(3) -0.001(2) 0.022(2) -0.0045(19)
C2 0.033(2) 0.036(2) 0.030(2) -0.0020(19) 0.0173(19) -0.0028(19)
C25 0.034(2) 0.024(2) 0.031(2) -0.0039(18) 0.0134(19) -0.0009(18)
C3 0.032(2) 0.044(3) 0.035(2) -0.002(2) 0.017(2) -0.008(2)
C9 0.031(2) 0.029(2) 0.038(2) 0.0005(19) 0.019(2) 0.0013(18)
C24 0.028(2) 0.028(2) 0.037(2) 0.0005(19) 0.019(2) -0.0008(17)
C21 0.045(3) 0.033(3) 0.046(3) 0.000(2) 0.015(2) 0.003(2)
C12 0.040(3) 0.036(2) 0.041(3) -0.004(2) 0.024(2) -0.007(2)
C27 0.038(3) 0.033(2) 0.049(3) 0.002(2) 0.019(2) -0.007(2)
C7 0.028(2) 0.038(2) 0.032(2) -0.006(2) 0.0174(19) -0.0055(19)
C16 0.038(3) 0.038(3) 0.064(4) -0.009(3) 0.027(3) 0.002(2)
C6 0.034(2) 0.038(3) 0.041(3) -0.001(2) 0.018(2) 0.001(2)
C5 0.028(2) 0.050(3) 0.045(3) -0.005(2) 0.016(2) 0.003(2)
C26 0.045(3) 0.034(3) 0.043(3) -0.010(2) 0.011(2) 0.004(2)
C19 0.055(3) 0.039(3) 0.039(3) -0.011(2) 0.027(2) -0.011(2)
C4 0.028(2) 0.056(3) 0.042(3) -0.005(2) 0.021(2) -0.009(2)
C20 0.057(3) 0.040(3) 0.033(3) -0.002(2) 0.016(2) -0.007(2)
C13 0.060(3) 0.040(3) 0.046(3) -0.015(2) 0.026(3) -0.014(3)
C15 0.052(3) 0.051(3) 0.057(4) -0.006(3) 0.030(3) 0.016(3)
C14 0.070(4) 0.042(3) 0.043(3) -0.010(2) 0.025(3) 0.009(3)
O3 0.099(8) 0.072(6) 0.064(7) -0.001(5) 0.020(6) -0.030(6)

loop_
_atom_type_symbol
_atom_type_description
_atom_type_scat_dispersion_real
_atom_type_scat_dispersion_imag
_atom_type_scat_source
C C 0.0181 0.0091 'International Tables Vol C Tables 4.2.6.8 and 6.1.1.4'
H H 0.0000 0.0000 'International Tables Vol C Tables 4.2.6.8 and 6.1.1.4'
N N 0.0311 0.0180 'International Tables Vol C Tables 4.2.6.8 and 6.1.1.4'
O O 0.0492 0.0322 'International Tables Vol C Tables 4.2.6.8 and 6.1.1.4'

loop_
_geom_angle_atom_site_label_1
_geom_angle_atom_site_label_2
_geom_angle_atom_site_label_3
_geom_angle
_geom_angle_site_symmetry_1
_geom_angle_site_symmetry_3
_geom_angle_publ_flag
C17 N1 C23 115.4(3) . . ?
C17 N1 C10 116.5(3) . . ?
C23 N1 C10 110.7(3) . . ?
C8 N3 H3 123.6 . . ?
C1 N3 H3 123.6 . . ?
C1 N3 C8 112.8(4) . . ?
C10 N2 H2 115.5 . . ?
C24 N2 H2 115.5 . . ?
C24 N2 C10 129.0(4) . . ?
C18 C17 N1 119.2(4) . . ?
C22 C17 N1 122.5(4) . . ?
C22 C17 C18 118.1(5) . . ?
N1 C23 H23A 109.8 . . ?
N1 C23 H23B 109.8 . . ?
N1 C23 C25 109.5(3) . . ?
H23A C23 H23B 108.2 . . ?
C25 C23 H23A 109.8 . . ?
C25 C23 H23B 109.8 . . ?
C17 C18 H18 119.4 . . ?
C19 C18 C17 121.2(5) . . ?
C19 C18 H18 119.4 . . ?
C17 C22 H22 119.7 . . ?
C21 C22 C17 120.6(4) . . ?
C21 C22 H22 119.7 . . ?
N3 C8 C7 104.9(4) . . ?
C9 C8 N3 128.3(4) . . ?
C9 C8 C7 126.7(4) . . ?
N1 C10 C11 109.9(3) . . ?
N1 C10 C9 111.5(3) . . ?
N2 C10 N1 106.5(3) . . ?
N2 C10 C11 107.5(4) . . ?
N2 C10 C9 109.9(4) . . ?
C9 C10 C11 111.3(4) . . ?
C12 C11 C10 122.3(4) . . ?
C12 C11 C16 118.7(4) . . ?
C16 C11 C10 118.8(4) . . ?
O2 C1 N3 125.0(4) . . ?
O2 C1 C2 129.4(4) . . ?
N3 C1 C2 105.6(4) . . ?
C3 C2 C1 130.0(4) . . ?
C7 C2 C1 107.9(4) . . ?
C7 C2 C3 122.2(4) . . ?
C23 C25 C27 110.4(4) . . ?
C23 C25 C26 110.7(4) . . ?
C24 C25 C23 110.0(4) . . ?
C24 C25 C27 108.0(4) . . ?
C24 C25 C26 107.9(4) . . ?
C27 C25 C26 109.7(4) . . ?
C2 C3 H3A 121.2 . . ?
C4 C3 C2 117.5(5) . . ?
C4 C3 H3A 121.2 . . ?
C8 C9 C10 127.2(4) . . ?
C8 C9 H9 116.4 . . ?
C10 C9 H9 116.4 . . ?
O1 C24 N2 121.0(4) . . ?
O1 C24 C25 121.1(4) . . ?
N2 C24 C25 117.9(4) . . ?
C22 C21 H21 120.2 . . ?
C20 C21 C22 119.7(5) . . ?
C20 C21 H21 120.2 . . ?
C11 C12 H12 119.7 . . ?
C11 C12 C13 120.6(5) . . ?
C13 C12 H12 119.7 . . ?
C25 C27 H27A 109.5 . . ?
C25 C27 H27B 109.5 . . ?
C25 C27 H27C 109.5 . . ?
H27A C27 H27B 109.5 . . ?
H27A C27 H27C 109.5 . . ?
H27B C27 H27C 109.5 . . ?
C2 C7 C8 108.7(4) . . ?
C2 C7 C6 120.4(4) . . ?
C6 C7 C8 130.8(4) . . ?
C11 C16 H16 119.8 . . ?
C11 C16 C15 120.4(5) . . ?
C15 C16 H16 119.8 . . ?
C7 C6 H6 121.5 . . ?
C7 C6 C5 117.1(5) . . ?
C5 C6 H6 121.5 . . ?
C6 C5 H5 118.9 . . ?
C4 C5 C6 122.1(5) . . ?
C4 C5 H5 118.9 . . ?
C25 C26 H26A 109.5 . . ?
C25 C26 H26B 109.5 . . ?
C25 C26 H26C 109.5 . . ?
H26A C26 H26B 109.5 . . ?
H26A C26 H26C 109.5 . . ?
H26B C26 H26C 109.5 . . ?
C18 C19 H19 119.8 . . ?
C18 C19 C20 120.4(5) . . ?
C20 C19 H19 119.8 . . ?
C3 C4 C5 120.6(4) . . ?
C3 C4 H4 119.7 . . ?
C5 C4 H4 119.7 . . ?
C21 C20 H20 120.0 . . ?
C19 C20 C21 119.9(5) . . ?
C19 C20 H20 120.0 . . ?
C12 C13 H13 119.7 . . ?
C14 C13 C12 120.5(5) . . ?
C14 C13 H13 119.7 . . ?
C16 C15 H15 119.9 . . ?
C14 C15 C16 120.3(5) . . ?
C14 C15 H15 119.9 . . ?
C13 C14 C15 119.5(5) . . ?
C13 C14 H14 120.2 . . ?
C15 C14 H14 120.2 . . ?
H3B O3 H3C 109.5 . . ?

loop_
_geom_bond_atom_site_label_1
_geom_bond_atom_site_label_2
_geom_bond_distance
_geom_bond_site_symmetry_2
_geom_bond_publ_flag
O1 C24 1.242(6) . ?
O2 C1 1.220(6) . ?
N1 C17 1.441(6) . ?
N1 C23 1.466(5) . ?
N1 C10 1.479(5) . ?
N3 H3 0.8800 . ?
N3 C8 1.401(6) . ?
N3 C1 1.377(5) . ?
N2 H2 0.8800 . ?
N2 C10 1.464(6) . ?
N2 C24 1.348(6) . ?
C17 C18 1.396(6) . ?
C17 C22 1.392(6) . ?
C23 H23A 0.9900 . ?
C23 H23B 0.9900 . ?
C23 C25 1.525(6) . ?
C18 H18 0.9500 . ?
C18 C19 1.366(7) . ?
C22 H22 0.9500 . ?
C22 C21 1.389(7) . ?
C8 C9 1.331(6) . ?
C8 C7 1.474(6) . ?
C10 C11 1.543(6) . ?
C10 C9 1.528(6) . ?
C11 C12 1.381(7) . ?
C11 C16 1.389(6) . ?
C1 C2 1.485(6) . ?
C2 C3 1.386(6) . ?
C2 C7 1.386(6) . ?
C25 C24 1.520(6) . ?
C25 C27 1.538(6) . ?
C25 C26 1.541(6) . ?
C3 H3A 0.9500 . ?
C3 C4 1.377(7) . ?
C9 H9 0.9500 . ?
C21 H21 0.9500 . ?
C21 C20 1.387(7) . ?
C12 H12 0.9500 . ?
C12 C13 1.388(7) . ?
C27 H27A 0.9800 . ?
C27 H27B 0.9800 . ?
C27 H27C 0.9800 . ?
C7 C6 1.389(6) . ?
C16 H16 0.9500 . ?
C16 C15 1.392(7) . ?
C6 H6 0.9500 . ?
C6 C5 1.390(6) . ?
C5 H5 0.9500 . ?
C5 C4 1.387(7) . ?
C26 H26A 0.9800 . ?
C26 H26B 0.9800 . ?
C26 H26C 0.9800 . ?
C19 H19 0.9500 . ?
C19 C20 1.373(8) . ?
C4 H4 0.9500 . ?
C20 H20 0.9500 . ?
C13 H13 0.9500 . ?
C13 C14 1.373(8) . ?
C15 H15 0.9500 . ?
C15 C14 1.377(8) . ?
C14 H14 0.9500 . ?
O3 H3B 0.8700 . ?
O3 H3C 0.8700 . ?

loop_
_geom_hbond_atom_site_label_D
_geom_hbond_atom_site_label_H
_geom_hbond_atom_site_label_A
_geom_hbond_distance_DH
_geom_hbond_distance_HA
_geom_hbond_distance_DA
_geom_hbond_angle_DHA
_geom_hbond_site_symmetry_A
_geom_hbond_publ_flag
N2 H2 O1 0.88 1.95 2.830(5) 176.7 3_767 yes

loop_
_geom_torsion_atom_site_label_1
_geom_torsion_atom_site_label_2
_geom_torsion_atom_site_label_3
_geom_torsion_atom_site_label_4
_geom_torsion
_geom_torsion_site_symmetry_1
_geom_torsion_site_symmetry_2
_geom_torsion_site_symmetry_3
_geom_torsion_site_symmetry_4
_geom_torsion_publ_flag
O2 C1 C2 C3 0.5(9) . . . . ?
O2 C1 C2 C7 -179.6(5) . . . . ?
N1 C17 C18 C19 -177.4(4) . . . . ?
N1 C17 C22 C21 176.0(4) . . . . ?
N1 C23 C25 C24 -48.6(5) . . . . ?
N1 C23 C25 C27 70.6(4) . . . . ?
N1 C23 C25 C26 -167.7(4) . . . . ?
N1 C10 C11 C12 -101.4(5) . . . . ?
N1 C10 C11 C16 73.2(5) . . . . ?
N1 C10 C9 C8 -177.8(4) . . . . ?
N3 C8 C9 C10 0.5(8) . . . . ?
N3 C8 C7 C2 0.2(5) . . . . ?
N3 C8 C7 C6 -179.5(5) . . . . ?
N3 C1 C2 C3 -180.0(5) . . . . ?
N3 C1 C2 C7 0.0(5) . . . . ?
N2 C10 C11 C12 143.1(4) . . . . ?
N2 C10 C11 C16 -42.4(5) . . . . ?
N2 C10 C9 C8 -59.9(6) . . . . ?
C17 N1 C23 C25 -153.8(3) . . . . ?
C17 N1 C10 N2 173.3(3) . . . . ?
C17 N1 C10 C11 57.2(5) . . . . ?
C17 N1 C10 C9 -66.7(5) . . . . ?
C17 C18 C19 C20 2.0(7) . . . . ?
C17 C22 C21 C20 0.5(7) . . . . ?
C23 N1 C17 C18 147.6(4) . . . . ?
C23 N1 C17 C22 -28.0(6) . . . . ?
C23 N1 C10 N2 -52.2(4) . . . . ?
C23 N1 C10 C11 -168.4(4) . . . . ?
C23 N1 C10 C9 67.7(5) . . . . ?
C23 C25 C24 O1 -165.5(4) . . . . ?
C23 C25 C24 N2 15.0(5) . . . . ?
C18 C17 C22 C21 0.3(7) . . . . ?
C18 C19 C20 C21 -1.2(8) . . . . ?
C22 C17 C18 C19 -1.6(7) . . . . ?
C22 C21 C20 C19 -0.1(8) . . . . ?
C8 N3 C1 O2 179.8(5) . . . . ?
C8 N3 C1 C2 0.2(5) . . . . ?
C8 C7 C6 C5 -179.8(5) . . . . ?
C10 N1 C17 C18 -80.1(5) . . . . ?
C10 N1 C17 C22 104.3(5) . . . . ?
C10 N1 C23 C25 71.2(4) . . . . ?
C10 N2 C24 O1 -179.8(4) . . . . ?
C10 N2 C24 C25 -0.3(6) . . . . ?
C10 C11 C12 C13 173.7(4) . . . . ?
C10 C11 C16 C15 -173.9(5) . . . . ?
C11 C10 C9 C8 59.1(6) . . . . ?
C11 C12 C13 C14 0.2(8) . . . . ?
C11 C16 C15 C14 -0.3(9) . . . . ?
C1 N3 C8 C9 -178.9(5) . . . . ?
C1 N3 C8 C7 -0.3(5) . . . . ?
C1 C2 C3 C4 -179.6(5) . . . . ?
C1 C2 C7 C8 -0.1(5) . . . . ?
C1 C2 C7 C6 179.7(4) . . . . ?
C2 C3 C4 C5 -0.7(7) . . . . ?
C2 C7 C6 C5 0.4(7) . . . . ?
C3 C2 C7 C8 179.8(4) . . . . ?
C3 C2 C7 C6 -0.4(7) . . . . ?
C9 C8 C7 C2 178.9(5) . . . . ?
C9 C8 C7 C6 -0.8(8) . . . . ?
C9 C10 C11 C12 22.6(6) . . . . ?
C9 C10 C11 C16 -162.8(4) . . . . ?
C24 N2 C10 N1 18.2(6) . . . . ?
C24 N2 C10 C11 135.9(4) . . . . ?
C24 N2 C10 C9 -102.7(5) . . . . ?
C12 C11 C16 C15 0.9(8) . . . . ?
C12 C13 C14 C15 0.4(9) . . . . ?
C27 C25 C24 O1 73.9(5) . . . . ?
C27 C25 C24 N2 -105.6(4) . . . . ?
C7 C8 C9 C10 -177.9(4) . . . . ?
C7 C2 C3 C4 0.5(7) . . . . ?
C7 C6 C5 C4 -0.6(8) . . . . ?
C16 C11 C12 C13 -0.8(7) . . . . ?
C16 C15 C14 C13 -0.4(9) . . . . ?
C6 C5 C4 C3 0.8(8) . . . . ?
C26 C25 C24 O1 -44.7(5) . . . . ?
C26 C25 C24 N2 135.8(4) . . . . ?
